data_2104065
loop_
_publ_author_name
'van Mechelen, Jan B.'
'Peschar, Rene'
'Schenk, Henk'

_publ_section_title
;
 Structures of mono-unsaturated triacylglycerols. III. The \b-2
 polymorphs of <i>trans</i>-mono-unsaturated triacylglycerols and
 related fully saturated triacylglycerols
;
_journal_coeditor_code DR5018
_journal_issue 2
_journal_name_full 'Acta Crystallographica Section B'
_journal_page_first 240
_journal_page_last 248
_journal_paper_doi 10.1107/S0108768108004813
_journal_volume 64
_journal_year 2008
_chemical_formula_moiety 'C43 H82 O6'
_chemical_formula_structural 'C43 H82 O6'
_chemical_formula_sum 'C43 H82 O6'
_chemical_formula_weight 695.12
_chemical_melting_point 342
_chemical_name_common '\b-2 LMM'
_chemical_name_systematic 1-lauroyl-2,3-dimeristoylglycerol
_space_group_IT_number 2
_symmetry_cell_setting triclinic
_symmetry_space_group_name_Hall '-P 1'
_symmetry_space_group_name_H-M 'P -1'
_audit_creation_method 'from EXP file using GSAS2CIF'
_cell_angle_alpha 90.791(3)
_cell_angle_beta 95.527(2)
_cell_angle_gamma 97.1768(12)
_cell_formula_units_Z 2
_cell_length_a 5.44421(6)
_cell_length_b 11.4534(2)
_cell_length_c 36.6924(10)
_cell_measurement_temperature 316
_cell_volume 2258.69(8)
_computing_structure_refinement GSAS
_diffrn_ambient_temperature 316
_diffrn_radiation_type synchrotron
_diffrn_radiation_wavelength 1.25007
_exptl_absorpt_correction_T_max 1.00000
_exptl_absorpt_correction_T_min 1.00000
_exptl_absorpt_process_details
;   GSAS Absorption/surface roughness correction: function number 0
 No correction is applied.
;
_exptl_crystal_colour white
_exptl_crystal_density_diffrn 1.02
_exptl_crystal_description powder
_refine_ls_extinction_method none
_refine_ls_goodness_of_fit_all 1.58
_refine_ls_hydrogen_treatment constr
_refine_ls_matrix_type full
_refine_ls_number_parameters 429
_refine_ls_number_restraints 429
_refine_ls_shift/su_max 1.12
_refine_ls_shift/su_mean 0.03
_reflns_number_total 764
_cod_data_source_file dr5018.cif
_cod_data_source_block LMM-B2-1_3R-CH1731-2
_cod_depositor_comments
;
The following automatic conversions were performed:
'_geom_bond_publ_flag' value 'N' changed to 'n' according to
'/home/saulius/struct/CIF-dictionaries/cif_core.dic' dictionary named
'cif_core.dic' version 2.4.1 from 2010-06-29 (260
times).

'_geom_angle_publ_flag' value 'N' changed to 'n' according to
'/home/saulius/struct/CIF-dictionaries/cif_core.dic' dictionary named
'cif_core.dic' version 2.4.1 from 2010-06-29 (252 times).

Automatic conversion script
Id: cif_fix_enum 1527 2010-12-29 10:47:43Z saulius 

The following automatic conversions were performed:

'_geom_bond_publ_flag' value 'N' changed to 'n' according to
/home/saulius/struct/CIF-dictionaries/cif_core.dic dictionary named
'cif_core.dic' version 2.4.1 from 2010-06-29 (260
times).

'_geom_angle_publ_flag' value 'N' changed to 'n' according
to /home/saulius/struct/CIF-dictionaries/cif_core.dic dictionary
named 'cif_core.dic' version 2.4.1 from 2010-06-29 (252 times).

Automatic conversion script
Id: cif_fix_values 1715 2011-07-08 13:25:40Z adriana 
;
_cod_original_cell_volume 2258.70(8)
_cod_database_code 2104065

loop_
_symmetry_equiv_pos_site_id
_symmetry_equiv_pos_as_xyz
1 +x,+y,+z
-1 -x,-y,-z

loop_
_atom_site_type_symbol
_atom_site_label
_atom_site_fract_x
_atom_site_fract_y
_atom_site_fract_z
_atom_site_U_iso_or_equiv
_atom_site_thermal_displace_type
_atom_site_occupancy
O O1a 0.4872(2) 0.6195(3) 0.42095(4) 0.025 Uiso 1.0
C C1a 0.38262(16) 0.5862(3) 0.38750(3) 0.025 Uiso 1.0
C C2a 0.5772(2) 0.57086(16) 0.36213(3) 0.025 Uiso 1.0
O O2a 0.1643(3) 0.5807(7) 0.37806(6) 0.025 Uiso 1.0
C C3a 0.4554(2) 0.53289(15) 0.32403(3) 0.025 Uiso 1.0
C C4a 0.6535(2) 0.53339(14) 0.29747(3) 0.025 Uiso 1.0
C C5a 0.5384(2) 0.48274(15) 0.26028(3) 0.025 Uiso 1.0
C C6a 0.7416(2) 0.47372(15) 0.23504(3) 0.025 Uiso 1.0
C C7a 0.6274(2) 0.43024(15) 0.19706(3) 0.025 Uiso 1.0
C C8a 0.8307(2) 0.42672(15) 0.17153(3) 0.025 Uiso 1.0
C C9a 0.7176(2) 0.38233(15) 0.13356(3) 0.025 Uiso 1.0
C C10a 0.9210(2) 0.37991(15) 0.10796(3) 0.025 Uiso 1.0
C C11a 0.8081(2) 0.33500(15) 0.07002(3) 0.025 Uiso 1.0
C C12a 1.0099(2) 0.33755(15) 0.04403(4) 0.025 Uiso 1.0
C C1 0.3278(2) 0.60676(13) 0.45084(3) 0.025 Uiso 1.0
C C2 0.4601(2) 0.66833(11) 0.48491(3) 0.025 Uiso 1.0
O O1b 0.3024(2) 0.6532(3) 0.51494(4) 0.025 Uiso 1.0
C C1b 0.40718(17) 0.6859(3) 0.54840(3) 0.025 Uiso 1.0
C C2b 0.2142(2) 0.68304(14) 0.57505(3) 0.025 Uiso 1.0
O O2b 0.6273(2) 0.7012(9) 0.55689(6) 0.025 Uiso 1.0
C C3b 0.3207(2) 0.75125(13) 0.61011(3) 0.025 Uiso 1.0
C C4b 0.1336(2) 0.73579(13) 0.63847(3) 0.025 Uiso 1.0
C C5b 0.2354(2) 0.80532(13) 0.67348(3) 0.025 Uiso 1.0
C C6b 0.0471(2) 0.78827(13) 0.70166(3) 0.025 Uiso 1.0
C C7b 0.1484(2) 0.85632(13) 0.73693(3) 0.025 Uiso 1.0
C C8b -0.0410(2) 0.83953(13) 0.76494(3) 0.025 Uiso 1.0
C C9b 0.0583(2) 0.90955(13) 0.79995(3) 0.025 Uiso 1.0
C C10b -0.1283(2) 0.89121(13) 0.82833(3) 0.025 Uiso 1.0
C C11b -0.0306(2) 0.96384(12) 0.86293(3) 0.025 Uiso 1.0
C C12b -0.2037(2) 0.93709(12) 0.89272(3) 0.025 Uiso 1.0
C C13b -0.1063(2) 1.01101(13) 0.92708(3) 0.025 Uiso 1.0
C C14b -0.2792(3) 0.98466(15) 0.95690(4) 0.025 Uiso 1.0
C C3 0.5179(3) 0.79763(10) 0.47859(4) 0.025 Uiso 1.0
O O1c 0.3219(4) 0.83737(10) 0.45352(5) 0.025 Uiso 1.0
C C1c 0.3328(3) 0.95274(9) 0.44860(4) 0.025 Uiso 1.0
C C2c 0.1176(2) 0.98081(10) 0.42293(4) 0.025 Uiso 1.0
O O2c 0.4976(5) 1.02448(16) 0.46193(9) 0.025 Uiso 1.0
C C3c 0.0651(3) 0.89046(11) 0.39152(3) 0.025 Uiso 1.0
C C4c 0.2038(3) 0.93368(11) 0.35923(3) 0.025 Uiso 1.0
C C5c 0.1390(2) 0.84627(11) 0.32715(3) 0.025 Uiso 1.0
C C6c 0.2859(3) 0.88610(11) 0.29539(3) 0.025 Uiso 1.0
C C7c 0.2311(3) 0.79495(11) 0.26423(3) 0.025 Uiso 1.0
C C8c 0.3724(3) 0.83590(11) 0.23203(3) 0.025 Uiso 1.0
C C9c 0.3164(3) 0.74491(11) 0.20082(3) 0.025 Uiso 1.0
C C10c 0.4566(3) 0.78616(11) 0.16850(3) 0.025 Uiso 1.0
C C11c 0.4012(3) 0.69518(11) 0.13721(3) 0.025 Uiso 1.0
C C12c 0.5403(3) 0.73722(11) 0.10483(3) 0.025 Uiso 1.0
C C13c 0.4767(2) 0.64903(12) 0.07289(3) 0.025 Uiso 1.0
C C14c 0.6402(3) 0.68320(14) 0.04239(4) 0.025 Uiso 1.0
H H121a 1.0847(5) 0.4208(3) 0.04110(10) 0.05 Uiso 1.0
H H122a 1.1418(5) 0.2904(3) 0.05423(10) 0.05 Uiso 1.0
H H123a 0.9358(5) 0.3032(3) 0.01963(9) 0.05 Uiso 1.0
H H111a 0.6815(5) 0.3862(3) 0.06050(9) 0.05 Uiso 1.0
H H112a 0.7258(5) 0.2524(3) 0.07162(9) 0.05 Uiso 1.0
H H101a 1.0421(5) 0.3267(3) 0.11790(9) 0.05 Uiso 1.0
H H102a 1.0095(5) 0.4612(3) 0.10618(9) 0.05 Uiso 1.0
H H91a 0.5969(5) 0.4358(3) 0.12367(9) 0.05 Uiso 1.0
H H92a 0.6285(5) 0.3011(3) 0.13524(9) 0.05 Uiso 1.0
H H81a 0.9503(5) 0.3728(3) 0.18151(9) 0.05 Uiso 1.0
H H82a 0.9212(5) 0.5077(3) 0.16982(9) 0.05 Uiso 1.0
H H71a 0.5086(5) 0.4847(3) 0.18722(9) 0.05 Uiso 1.0
H H72a 0.5362(5) 0.3494(3) 0.19867(9) 0.05 Uiso 1.0
H H61a 0.8546(5) 0.4173(3) 0.24531(9) 0.05 Uiso 1.0
H H62a 0.8394(5) 0.5530(3) 0.23325(9) 0.05 Uiso 1.0
H H51a 0.4194(5) 0.5354(3) 0.24929(9) 0.05 Uiso 1.0
H H52a 0.4474(5) 0.4027(3) 0.26336(9) 0.05 Uiso 1.0
H H41a 0.7836(5) 0.4848(3) 0.30739(9) 0.05 Uiso 1.0
H H42a 0.7319(5) 0.6161(3) 0.29463(9) 0.05 Uiso 1.0
H H31a 0.3642(5) 0.4517(3) 0.32482(9) 0.05 Uiso 1.0
H H32a 0.3356(5) 0.5887(3) 0.31562(9) 0.05 Uiso 1.0
H H21a 0.6868(5) 0.6472(3) 0.36068(9) 0.05 Uiso 1.0
H H22a 0.6798(5) 0.5095(3) 0.37181(9) 0.05 Uiso 1.0
H H11 0.1717(5) 0.6421(3) 0.44377(9) 0.05 Uiso 1.0
H H12 0.2850(5) 0.5213(3) 0.45566(9) 0.05 Uiso 1.0
H H141b -0.4517(5) 0.9979(3) 0.94750(9) 0.05 Uiso 1.0
H H142b -0.2787(5) 0.9009(3) 0.96419(10) 0.05 Uiso 1.0
H H143b -0.2206(6) 1.0379(3) 0.97866(9) 0.05 Uiso 1.0
H H131b -0.0965(5) 1.0964(3) 0.92125(9) 0.05 Uiso 1.0
H H132b 0.0634(5) 0.9921(3) 0.93595(9) 0.05 Uiso 1.0
H H121b -0.2130(5) 0.8517(3) 0.89856(9) 0.05 Uiso 1.0
H H122b -0.3735(5) 0.9559(3) 0.88389(9) 0.05 Uiso 1.0
H H111b -0.0199(5) 1.0494(3) 0.85733(9) 0.05 Uiso 1.0
H H112b 0.1388(5) 0.9443(3) 0.87170(9) 0.05 Uiso 1.0
H H101b -0.2900(5) 0.9164(3) 0.81814(9) 0.05 Uiso 1.0
H H102b -0.1548(5) 0.8060(3) 0.83438(9) 0.05 Uiso 1.0
H H91b 0.0876(5) 0.9951(3) 0.79438(9) 0.05 Uiso 1.0
H H92b 0.2187(5) 0.8828(3) 0.80993(9) 0.05 Uiso 1.0
H H81b -0.0735(5) 0.7542(3) 0.77057(9) 0.05 Uiso 1.0
H H82b -0.1997(5) 0.8675(3) 0.75467(9) 0.05 Uiso 1.0
H H71b 0.1834(5) 0.9419(3) 0.73167(9) 0.05 Uiso 1.0
H H72b 0.3059(5) 0.8269(3) 0.74700(9) 0.05 Uiso 1.0
H H61b 0.0129(5) 0.7027(3) 0.70692(9) 0.05 Uiso 1.0
H H62b -0.1109(5) 0.8174(3) 0.69168(9) 0.05 Uiso 1.0
H H51b 0.2681(5) 0.8908(3) 0.66795(9) 0.05 Uiso 1.0
H H52b 0.3942(5) 0.7770(3) 0.68353(9) 0.05 Uiso 1.0
H H41b -0.0246(5) 0.7646(3) 0.62840(9) 0.05 Uiso 1.0
H H42b 0.0993(5) 0.6505(3) 0.64409(9) 0.05 Uiso 1.0
H H31b 0.3572(5) 0.8367(3) 0.60473(9) 0.05 Uiso 1.0
H H32b 0.4779(5) 0.7210(3) 0.61992(9) 0.05 Uiso 1.0
H H21b 0.1590(5) 0.5995(3) 0.58097(9) 0.05 Uiso 1.0
H H22b 0.0682(5) 0.7193(3) 0.56375(9) 0.05 Uiso 1.0
H H21 0.6184(5) 0.6344(3) 0.49169(9) 0.05 Uiso 1.0
H H141c 0.6198(5) 0.7653(3) 0.03482(10) 0.05 Uiso 1.0
H H142c 0.8182(5) 0.6791(3) 0.05134(9) 0.05 Uiso 1.0
H H143c 0.5903(6) 0.6277(3) 0.02091(9) 0.05 Uiso 1.0
H H131c 0.2979(4) 0.6483(3) 0.06337(9) 0.05 Uiso 1.0
H H132c 0.5049(5) 0.5688(3) 0.08142(9) 0.05 Uiso 1.0
H H121c 0.7233(4) 0.7456(3) 0.11223(9) 0.05 Uiso 1.0
H H122c 0.4916(5) 0.8152(3) 0.09712(9) 0.05 Uiso 1.0
H H111c 0.2183(4) 0.6834(3) 0.12953(9) 0.05 Uiso 1.0
H H112c 0.4553(5) 0.6189(3) 0.14563(9) 0.05 Uiso 1.0
H H101c 0.6392(4) 0.7974(3) 0.17630(9) 0.05 Uiso 1.0
H H102c 0.4038(5) 0.8626(3) 0.16002(9) 0.05 Uiso 1.0
H H91c 0.1337(4) 0.7338(3) 0.19307(9) 0.05 Uiso 1.0
H H92c 0.3691(5) 0.6685(3) 0.20932(9) 0.05 Uiso 1.0
H H81c 0.5549(4) 0.8467(3) 0.23990(9) 0.05 Uiso 1.0
H H82c 0.3206(5) 0.9125(3) 0.22351(9) 0.05 Uiso 1.0
H H71c 0.0487(4) 0.7838(3) 0.25633(9) 0.05 Uiso 1.0
H H72c 0.2835(5) 0.7186(3) 0.27282(9) 0.05 Uiso 1.0
H H61c 0.4676(4) 0.8958(3) 0.30375(9) 0.05 Uiso 1.0
H H62c 0.2375(5) 0.9631(3) 0.28662(9) 0.05 Uiso 1.0
H H51c -0.0429(4) 0.8410(3) 0.31912(9) 0.05 Uiso 1.0
H H52c 0.1801(5) 0.7671(3) 0.33494(9) 0.05 Uiso 1.0
H H41c 0.3869(4) 0.9418(3) 0.36653(9) 0.05 Uiso 1.0
H H42c 0.1551(5) 1.0119(3) 0.35179(9) 0.05 Uiso 1.0
H H31c 0.1208(5) 0.8144(3) 0.39983(9) 0.05 Uiso 1.0
H H32c -0.1176(4) 0.8779(3) 0.38377(9) 0.05 Uiso 1.0
H H21c -0.0332(7) 0.9796(3) 0.43654(9) 0.05 Uiso 1.0
H H22c 0.1587(5) 1.0609(3) 0.41291(9) 0.05 Uiso 1.0
H H31 0.6803(6) 0.8128(3) 0.46777(10) 0.05 Uiso 1.0
H H32 0.5300(7) 0.8420(3) 0.50249(8) 0.05 Uiso 1.0

loop_
_atom_type_symbol
_atom_type_scat_dispersion_real
_atom_type_scat_dispersion_imag
_atom_type_scat_source
O 0.000 0.000 International_Tables_Vol_C
C 0.000 0.000 International_Tables_Vol_C
H 0.000 0.000 International_Tables_Vol_C

loop_
_geom_angle_atom_site_label_1
_geom_angle_atom_site_label_2
_geom_angle_atom_site_label_3
_geom_angle_site_symmetry_1
_geom_angle_site_symmetry_3
_geom_angle
_geom_angle_publ_flag
C1a O1a C1 1_555 1_555 117.14(9) n
O1a C1a C2a 1_555 1_555 110.84(8) n
O1a C1a O2a 1_555 1_555 124.38(14) n
C2a C1a O2a 1_555 1_555 124.38(11) n
C1a C2a C3a 1_555 1_555 110.33(8) n
C1a C2a H21a 1_555 1_555 109.3(2) n
C1a C2a H22a 1_555 1_555 109.28(19) n
C3a C2a H21a 1_555 1_555 109.3(2) n
C3a C2a H22a 1_555 1_555 109.3(2) n
H21a C2a H22a 1_555 1_555 109.3(2) n
C2a C3a C4a 1_555 1_555 109.73(8) n
C2a C3a H31a 1_555 1_555 109.4(2) n
C2a C3a H32a 1_555 1_555 109.4(2) n
C4a C3a H31a 1_555 1_555 109.42(18) n
C4a C3a H32a 1_555 1_555 109.40(18) n
H31a C3a H32a 1_555 1_555 109.4(2) n
C3a C4a C5a 1_555 1_555 110.35(8) n
C3a C4a H41a 1_555 1_555 109.27(18) n
C3a C4a H42a 1_555 1_555 109.30(18) n
C5a C4a H41a 1_555 1_555 109.3(2) n
C5a C4a H42a 1_555 1_555 109.3(2) n
H41a C4a H42a 1_555 1_555 109.3(2) n
C4a C5a C6a 1_555 1_555 109.77(8) n
C4a C5a H51a 1_555 1_555 109.4(2) n
C4a C5a H52a 1_555 1_555 109.4(2) n
C6a C5a H51a 1_555 1_555 109.39(18) n
C6a C5a H52a 1_555 1_555 109.41(19) n
H51a C5a H52a 1_555 1_555 109.4(2) n
C5a C6a C7a 1_555 1_555 110.21(8) n
C5a C6a H61a 1_555 1_555 109.30(18) n
C5a C6a H62a 1_555 1_555 109.33(19) n
C7a C6a H61a 1_555 1_555 109.3(2) n
C7a C6a H62a 1_555 1_555 109.3(2) n
H61a C6a H62a 1_555 1_555 109.4(2) n
C6a C7a C8a 1_555 1_555 109.91(8) n
C6a C7a H71a 1_555 1_555 109.4(2) n
C6a C7a H72a 1_555 1_555 109.4(2) n
C8a C7a H71a 1_555 1_555 109.37(18) n
C8a C7a H72a 1_555 1_555 109.38(18) n
H71a C7a H72a 1_555 1_555 109.4(2) n
C7a C8a C9a 1_555 1_555 110.12(8) n
C7a C8a H81a 1_555 1_555 109.30(18) n
C7a C8a H82a 1_555 1_555 109.34(18) n
C9a C8a H81a 1_555 1_555 109.3(2) n
C9a C8a H82a 1_555 1_555 109.4(2) n
H81a C8a H82a 1_555 1_555 109.4(2) n
C8a C9a C10a 1_555 1_555 110.06(8) n
C8a C9a H91a 1_555 1_555 109.3(2) n
C8a C9a H92a 1_555 1_555 109.4(2) n
C10a C9a H91a 1_555 1_555 109.33(18) n
C10a C9a H92a 1_555 1_555 109.37(18) n
H91a C9a H92a 1_555 1_555 109.4(2) n
C9a C10a C11a 1_555 1_555 110.08(8) n
C9a C10a H101a 1_555 1_555 109.33(18) n
C9a C10a H102a 1_555 1_555 109.37(18) n
C11a C10a H101a 1_555 1_555 109.3(2) n
C11a C10a H102a 1_555 1_555 109.3(2) n
H101a C10a H102a 1_555 1_555 109.4(2) n
C10a C11a C12a 1_555 1_555 110.07(9) n
C10a C11a H111a 1_555 1_555 109.4(2) n
C10a C11a H112a 1_555 1_555 109.4(2) n
C12a C11a H111a 1_555 1_555 109.32(18) n
C12a C11a H112a 1_555 1_555 109.34(19) n
H111a C11a H112a 1_555 1_555 109.4(2) n
C11a C12a H121a 1_555 1_555 109.5(2) n
C11a C12a H122a 1_555 1_555 109.5(2) n
C11a C12a H123a 1_555 1_555 109.48(18) n
H121a C12a H122a 1_555 1_555 109.5(2) n
H121a C12a H123a 1_555 1_555 109.4(3) n
H122a C12a H123a 1_555 1_555 109.4(3) n
O1a C1 C2 1_555 1_555 110.10(9) n
O1a C1 H11 1_555 1_555 109.36(19) n
O1a C1 H12 1_555 1_555 109.35(19) n
C2 C1 H11 1_555 1_555 109.3(2) n
C2 C1 H12 1_555 1_555 109.3(2) n
H11 C1 H12 1_555 1_555 109.4(2) n
C1 C2 O1b 1_555 1_555 109.94(9) n
C1 C2 C3 1_555 1_555 110.11(9) n
C1 C2 H21 1_555 1_555 109.45(19) n
O1b C2 C3 1_555 1_555 108.43(15) n
O1b C2 H21 1_555 1_555 109.5(2) n
C3 C2 H21 1_555 1_555 109.45(18) n
C2 O1b C1b 1_555 1_555 117.20(10) n
O1b C1b C2b 1_555 1_555 110.71(8) n
O1b C1b O2b 1_555 1_555 124.33(14) n
C2b C1b O2b 1_555 1_555 124.37(11) n
C1b C2b C3b 1_555 1_555 110.36(9) n
C1b C2b H21b 1_555 1_555 109.3(2) n
C1b C2b H22b 1_555 1_555 109.27(19) n
C3b C2b H21b 1_555 1_555 109.3(2) n
C3b C2b H22b 1_555 1_555 109.3(2) n
H21b C2b H22b 1_555 1_555 109.3(2) n
C2b C3b C4b 1_555 1_555 109.73(8) n
C2b C3b H31b 1_555 1_555 109.4(2) n
C2b C3b H32b 1_555 1_555 109.4(2) n
C4b C3b H31b 1_555 1_555 109.42(18) n
C4b C3b H32b 1_555 1_555 109.42(19) n
H31b C3b H32b 1_555 1_555 109.4(2) n
C3b C4b C5b 1_555 1_555 110.38(8) n
C3b C4b H41b 1_555 1_555 109.26(19) n
C3b C4b H42b 1_555 1_555 109.31(18) n
C5b C4b H41b 1_555 1_555 109.3(2) n
C5b C4b H42b 1_555 1_555 109.3(2) n
H41b C4b H42b 1_555 1_555 109.3(2) n
C4b C5b C6b 1_555 1_555 109.77(8) n
C4b C5b H51b 1_555 1_555 109.4(2) n
C4b C5b H52b 1_555 1_555 109.4(2) n
C6b C5b H51b 1_555 1_555 109.41(18) n
C6b C5b H52b 1_555 1_555 109.41(19) n
H51b C5b H52b 1_555 1_555 109.4(2) n
C5b C6b C7b 1_555 1_555 110.18(8) n
C5b C6b H61b 1_555 1_555 109.34(18) n
C5b C6b H62b 1_555 1_555 109.32(18) n
C7b C6b H61b 1_555 1_555 109.3(2) n
C7b C6b H62b 1_555 1_555 109.3(2) n
H61b C6b H62b 1_555 1_555 109.4(2) n
C6b C7b C8b 1_555 1_555 109.99(8) n
C6b C7b H71b 1_555 1_555 109.4(2) n
C6b C7b H72b 1_555 1_555 109.4(2) n
C8b C7b H71b 1_555 1_555 109.36(18) n
C8b C7b H72b 1_555 1_555 109.37(19) n
H71b C7b H72b 1_555 1_555 109.4(2) n
C7b C8b C9b 1_555 1_555 109.97(8) n
C7b C8b H81b 1_555 1_555 109.38(18) n
C7b C8b H82b 1_555 1_555 109.35(18) n
C9b C8b H81b 1_555 1_555 109.4(2) n
C9b C8b H82b 1_555 1_555 109.4(2) n
H81b C8b H82b 1_555 1_555 109.4(2) n
C8b C9b C10b 1_555 1_555 110.20(8) n
C8b C9b H91b 1_555 1_555 109.3(2) n
C8b C9b H92b 1_555 1_555 109.3(2) n
C10b C9b H91b 1_555 1_555 109.30(18) n
C10b C9b H92b 1_555 1_555 109.34(19) n
H91b C9b H92b 1_555 1_555 109.4(2) n
C9b C10b C11b 1_555 1_555 109.89(8) n
C9b C10b H101b 1_555 1_555 109.35(19) n
C9b C10b H102b 1_555 1_555 109.41(18) n
C11b C10b H101b 1_555 1_555 109.4(2) n
C11b C10b H102b 1_555 1_555 109.4(2) n
H101b C10b H102b 1_555 1_555 109.4(2) n
C10b C11b C12b 1_555 1_555 110.26(8) n
C10b C11b H111b 1_555 1_555 109.3(2) n
C10b C11b H112b 1_555 1_555 109.3(2) n
C12b C11b H111b 1_555 1_555 109.29(18) n
C12b C11b H112b 1_555 1_555 109.31(19) n
H111b C11b H112b 1_555 1_555 109.4(2) n
C11b C12b C13b 1_555 1_555 109.96(8) n
C11b C12b H121b 1_555 1_555 109.38(18) n
C11b C12b H122b 1_555 1_555 109.37(19) n
C13b C12b H121b 1_555 1_555 109.4(2) n
C13b C12b H122b 1_555 1_555 109.4(2) n
H121b C12b H122b 1_555 1_555 109.4(2) n
C12b C13b C14b 1_555 1_555 110.09(9) n
C12b C13b H131b 1_555 1_555 109.4(2) n
C12b C13b H132b 1_555 1_555 109.4(2) n
C14b C13b H131b 1_555 1_555 109.35(18) n
C14b C13b H132b 1_555 1_555 109.29(19) n
H131b C13b H132b 1_555 1_555 109.3(2) n
C13b C14b H141b 1_555 1_555 109.5(2) n
C13b C14b H142b 1_555 1_555 109.47(19) n
C13b C14b H143b 1_555 1_555 109.44(18) n
H141b C14b H142b 1_555 1_555 109.5(2) n
H141b C14b H143b 1_555 1_555 109.5(3) n
H142b C14b H143b 1_555 1_555 109.4(3) n
C2 C3 O1c 1_555 1_555 110.13(9) n
C2 C3 H31 1_555 1_555 109.34(19) n
C2 C3 H32 1_555 1_555 109.31(19) n
O1c C3 H31 1_555 1_555 109.4(2) n
O1c C3 H32 1_555 1_555 109.4(2) n
H31 C3 H32 1_555 1_555 109.3(3) n
C3 O1c C1c 1_555 1_555 116.95(12) n
O1c C1c C2c 1_555 1_555 111.11(10) n
O1c C1c O2c 1_555 1_555 124.41(14) n
C2c C1c O2c 1_555 1_555 124.43(11) n
C1c C2c C3c 1_555 1_555 110.09(9) n
C1c C2c H21c 1_555 1_555 109.4(2) n
C1c C2c H22c 1_555 1_555 109.34(19) n
C3c C2c H21c 1_555 1_555 109.4(2) n
C3c C2c H22c 1_555 1_555 109.34(19) n
H21c C2c H22c 1_555 1_555 109.4(2) n
C2c C3c C4c 1_555 1_555 110.10(9) n
C2c C3c H31c 1_555 1_555 109.4(2) n
C2c C3c H32c 1_555 1_555 109.31(19) n
C4c C3c H31c 1_555 1_555 109.36(18) n
C4c C3c H32c 1_555 1_555 109.33(19) n
H31c C3c H32c 1_555 1_555 109.4(2) n
C3c C4c C5c 1_555 1_555 109.87(8) n
C3c C4c H41c 1_555 1_555 109.41(19) n
C3c C4c H42c 1_555 1_555 109.40(18) n
C5c C4c H41c 1_555 1_555 109.4(2) n
C5c C4c H42c 1_555 1_555 109.4(2) n
H41c C4c H42c 1_555 1_555 109.4(2) n
C4c C5c C6c 1_555 1_555 110.14(8) n
C4c C5c H51c 1_555 1_555 109.32(19) n
C4c C5c H52c 1_555 1_555 109.4(2) n
C6c C5c H51c 1_555 1_555 109.28(19) n
C6c C5c H52c 1_555 1_555 109.34(18) n
H51c C5c H52c 1_555 1_555 109.4(2) n
C5c C6c C7c 1_555 1_555 109.85(8) n
C5c C6c H61c 1_555 1_555 109.39(19) n
C5c C6c H62c 1_555 1_555 109.40(17) n
C7c C6c H61c 1_555 1_555 109.40(19) n
C7c C6c H62c 1_555 1_555 109.4(2) n
H61c C6c H62c 1_555 1_555 109.4(2) n
C6c C7c C8c 1_555 1_555 110.04(8) n
C6c C7c H71c 1_555 1_555 109.34(19) n
C6c C7c H72c 1_555 1_555 109.4(2) n
C8c C7c H71c 1_555 1_555 109.34(19) n
C8c C7c H72c 1_555 1_555 109.36(18) n
H71c C7c H72c 1_555 1_555 109.4(2) n
C7c C8c C9c 1_555 1_555 109.96(8) n
C7c C8c H81c 1_555 1_555 109.34(19) n
C7c C8c H82c 1_555 1_555 109.37(17) n
C9c C8c H81c 1_555 1_555 109.38(19) n
C9c C8c H82c 1_555 1_555 109.4(2) n
H81c C8c H82c 1_555 1_555 109.4(2) n
C8c C9c C10c 1_555 1_555 109.98(8) n
C8c C9c H91c 1_555 1_555 109.34(19) n
C8c C9c H92c 1_555 1_555 109.3(2) n
C10c C9c H91c 1_555 1_555 109.38(19) n
C10c C9c H92c 1_555 1_555 109.38(18) n
H91c C9c H92c 1_555 1_555 109.4(2) n
C9c C10c C11c 1_555 1_555 110.12(8) n
C9c C10c H101c 1_555 1_555 109.30(19) n
C9c C10c H102c 1_555 1_555 109.34(17) n
C11c C10c H101c 1_555 1_555 109.33(19) n
C11c C10c H102c 1_555 1_555 109.4(2) n
H101c C10c H102c 1_555 1_555 109.4(2) n
C10c C11c C12c 1_555 1_555 109.96(8) n
C10c C11c H111c 1_555 1_555 109.38(19) n
C10c C11c H112c 1_555 1_555 109.4(2) n
C12c C11c H111c 1_555 1_555 109.37(19) n
C12c C11c H112c 1_555 1_555 109.38(18) n
H111c C11c H112c 1_555 1_555 109.4(2) n
C11c C12c C13c 1_555 1_555 110.15(8) n
C11c C12c H121c 1_555 1_555 109.33(19) n
C11c C12c H122c 1_555 1_555 109.33(18) n
C13c C12c H121c 1_555 1_555 109.3(2) n
C13c C12c H122c 1_555 1_555 109.3(2) n
H121c C12c H122c 1_555 1_555 109.4(2) n
C12c C13c C14c 1_555 1_555 109.99(9) n
C12c C13c H131c 1_555 1_555 109.4(2) n
C12c C13c H132c 1_555 1_555 109.4(2) n
C14c C13c H131c 1_555 1_555 109.32(19) n
C14c C13c H132c 1_555 1_555 109.38(18) n
H131c C13c H132c 1_555 1_555 109.4(2) n
C13c C14c H141c 1_555 1_555 109.50(19) n
C13c C14c H142c 1_555 1_555 109.5(2) n
C13c C14c H143c 1_555 1_555 109.48(19) n
H141c C14c H142c 1_555 1_555 109.5(2) n
H141c C14c H143c 1_555 1_555 109.5(3) n
H142c C14c H143c 1_555 1_555 109.4(3) n

loop_
_geom_bond_atom_site_label_1
_geom_bond_atom_site_label_2
_geom_bond_site_symmetry_2
_geom_bond_distance
_geom_bond_publ_flag
O1a C1a 1_555 1.3321(15) n
O1a C1 1_555 1.4602(15) n
C1a O1a 1_555 1.3321(15) n
C1a C2a 1_555 1.5002(14) n
C1a O2a 1_555 1.1994(15) n
C2a C1a 1_555 1.5002(14) n
C2a C3a 1_555 1.5218(14) n
C2a H21a 1_555 1.000(3) n
C2a H22a 1_555 1.000(3) n
O2a C1a 1_555 1.1994(15) n
C3a C2a 1_555 1.5218(14) n
C3a C4a 1_555 1.5211(14) n
C3a H31a 1_555 1.000(3) n
C3a H32a 1_555 1.000(3) n
C4a C3a 1_555 1.5211(14) n
C4a C5a 1_555 1.5212(14) n
C4a H41a 1_555 1.000(3) n
C4a H42a 1_555 1.000(3) n
C5a C4a 1_555 1.5212(14) n
C5a C6a 1_555 1.5215(14) n
C5a H51a 1_555 1.000(3) n
C5a H52a 1_555 1.000(3) n
C6a C5a 1_555 1.5215(14) n
C6a C7a 1_555 1.5209(14) n
C6a H61a 1_555 1.000(3) n
C6a H62a 1_555 1.000(3) n
C7a C6a 1_555 1.5209(14) n
C7a C8a 1_555 1.5216(14) n
C7a H71a 1_555 1.000(3) n
C7a H72a 1_555 1.000(3) n
C8a C7a 1_555 1.5216(14) n
C8a C9a 1_555 1.5219(14) n
C8a H81a 1_555 1.000(3) n
C8a H82a 1_555 1.000(3) n
C9a C8a 1_555 1.5219(14) n
C9a C10a 1_555 1.5221(14) n
C9a H91a 1_555 1.000(3) n
C9a H92a 1_555 1.000(3) n
C10a C9a 1_555 1.5221(14) n
C10a C11a 1_555 1.5219(14) n
C10a H101a 1_555 1.000(3) n
C10a H102a 1_555 1.000(3) n
C11a C10a 1_555 1.5219(14) n
C11a C12a 1_555 1.5209(15) n
C11a H111a 1_555 1.000(3) n
C11a H112a 1_555 1.000(3) n
C12a C11a 1_555 1.5209(15) n
C12a H121a 1_555 1.000(3) n
C12a H122a 1_555 0.999(3) n
C12a H123a 1_555 1.000(3) n
C1 O1a 1_555 1.4602(15) n
C1 C2 1_555 1.5015(14) n
C1 H11 1_555 1.000(3) n
C1 H12 1_555 1.000(3) n
C2 C1 1_555 1.5015(14) n
C2 O1b 1_555 1.4599(15) n
C2 C3 1_555 1.5011(14) n
C2 H21 1_555 1.000(3) n
O1b C2 1_555 1.4599(15) n
O1b C1b 1_555 1.3310(14) n
C1b O1b 1_555 1.3310(14) n
C1b C2b 1_555 1.5005(13) n
C1b O2b 1_555 1.199(2) n
C2b C1b 1_555 1.5005(13) n
C2b C3b 1_555 1.5223(14) n
C2b H21b 1_555 1.000(3) n
C2b H22b 1_555 1.000(3) n
O2b C1b 1_555 1.199(2) n
C3b C2b 1_555 1.5223(14) n
C3b C4b 1_555 1.5217(14) n
C3b H31b 1_555 1.000(3) n
C3b H32b 1_555 1.000(3) n
C4b C3b 1_555 1.5217(14) n
C4b C5b 1_555 1.5219(14) n
C4b H41b 1_555 1.000(3) n
C4b H42b 1_555 1.000(3) n
C5b C4b 1_555 1.5219(14) n
C5b C6b 1_555 1.5224(14) n
C5b H51b 1_555 1.000(3) n
C5b H52b 1_555 1.000(3) n
C6b C5b 1_555 1.5224(14) n
C6b C7b 1_555 1.5210(14) n
C6b H61b 1_555 1.000(3) n
C6b H62b 1_555 1.000(3) n
C7b C6b 1_555 1.5210(14) n
C7b C8b 1_555 1.5223(14) n
C7b H71b 1_555 1.000(3) n
C7b H72b 1_555 1.000(3) n
C8b C7b 1_555 1.5223(14) n
C8b C9b 1_555 1.5215(14) n
C8b H81b 1_555 1.000(3) n
C8b H82b 1_555 1.000(3) n
C9b C8b 1_555 1.5215(14) n
C9b C10b 1_555 1.5221(14) n
C9b H91b 1_555 1.000(3) n
C9b H92b 1_555 1.000(3) n
C10b C9b 1_555 1.5221(14) n
C10b C11b 1_555 1.5222(14) n
C10b H101b 1_555 1.000(3) n
C10b H102b 1_555 1.000(3) n
C11b C10b 1_555 1.5222(14) n
C11b C12b 1_555 1.5211(14) n
C11b H111b 1_555 1.000(3) n
C11b H112b 1_555 1.000(3) n
C12b C11b 1_555 1.5211(14) n
C12b C13b 1_555 1.5221(14) n
C12b H121b 1_555 1.000(3) n
C12b H122b 1_555 1.000(3) n
C13b C12b 1_555 1.5221(14) n
C13b C14b 1_555 1.5200(16) n
C13b H131b 1_555 1.000(3) n
C13b H132b 1_555 1.000(3) n
C14b C13b 1_555 1.5200(16) n
C14b H141b 1_555 0.999(3) n
C14b H142b 1_555 1.000(3) n
C14b H143b 1_555 1.000(3) n
C3 C2 1_555 1.5011(14) n
C3 O1c 1_555 1.4616(18) n
C3 H31 1_555 1.000(3) n
C3 H32 1_555 1.000(3) n
O1c C3 1_555 1.4616(18) n
O1c C1c 1_555 1.3309(14) n
C1c O1c 1_555 1.3309(14) n
C1c C2c 1_555 1.5008(15) n
C1c O2c 1_555 1.1998(19) n
C2c C1c 1_555 1.5008(15) n
C2c C3c 1_555 1.5201(14) n
C2c H21c 1_555 1.000(3) n
C2c H22c 1_555 1.000(3) n
O2c C1c 1_555 1.1998(19) n
C3c C2c 1_555 1.5201(14) n
C3c C4c 1_555 1.5211(15) n
C3c H31c 1_555 1.000(3) n
C3c H32c 1_555 1.000(3) n
C4c C3c 1_555 1.5211(15) n
C4c C5c 1_555 1.5205(14) n
C4c H41c 1_555 1.000(3) n
C4c H42c 1_555 1.000(3) n
C5c C4c 1_555 1.5205(14) n
C5c C6c 1_555 1.5194(15) n
C5c H51c 1_555 1.000(3) n
C5c H52c 1_555 1.000(3) n
C6c C5c 1_555 1.5194(15) n
C6c C7c 1_555 1.5197(14) n
C6c H61c 1_555 0.999(3) n
C6c H62c 1_555 1.000(3) n
C7c C6c 1_555 1.5197(14) n
C7c C8c 1_555 1.5191(15) n
C7c H71c 1_555 0.999(3) n
C7c H72c 1_555 1.000(3) n
C8c C7c 1_555 1.5191(15) n
C8c C9c 1_555 1.5203(14) n
C8c H81c 1_555 1.000(3) n
C8c H82c 1_555 1.000(3) n
C9c C8c 1_555 1.5203(14) n
C9c C10c 1_555 1.5204(15) n
C9c H91c 1_555 0.999(3) n
C9c H92c 1_555 1.000(3) n
C10c C9c 1_555 1.5204(15) n
C10c C11c 1_555 1.5220(14) n
C10c H101c 1_555 1.000(3) n
C10c H102c 1_555 1.000(3) n
C11c C10c 1_555 1.5220(14) n
C11c C12c 1_555 1.5216(15) n
C11c H111c 1_555 1.000(3) n
C11c H112c 1_555 1.000(3) n
C12c C11c 1_555 1.5216(15) n
C12c C13c 1_555 1.5216(14) n
C12c H121c 1_555 1.000(3) n
C12c H122c 1_555 1.000(3) n
C13c C12c 1_555 1.5216(14) n
C13c C14c 1_555 1.5216(16) n
C13c H131c 1_555 1.001(3) n
C13c H132c 1_555 1.000(3) n
C14c C13c 1_555 1.5216(16) n
C14c H141c 1_555 1.000(3) n
C14c H142c 1_555 1.000(3) n
C14c H143c 1_555 1.000(3) n
H121a C12a 1_555 1.000(3) n
H122a C12a 1_555 0.999(3) n
H123a C12a 1_555 1.000(3) n
H111a C11a 1_555 1.000(3) n
H112a C11a 1_555 1.000(3) n
H101a C10a 1_555 1.000(3) n
H102a C10a 1_555 1.000(3) n
H91a C9a 1_555 1.000(3) n
H92a C9a 1_555 1.000(3) n
H81a C8a 1_555 1.000(3) n
H82a C8a 1_555 1.000(3) n
H71a C7a 1_555 1.000(3) n
H72a C7a 1_555 1.000(3) n
H61a C6a 1_555 1.000(3) n
H62a C6a 1_555 1.000(3) n
H51a C5a 1_555 1.000(3) n
H52a C5a 1_555 1.000(3) n
H41a C4a 1_555 1.000(3) n
H42a C4a 1_555 1.000(3) n
H31a C3a 1_555 1.000(3) n
H32a C3a 1_555 1.000(3) n
H21a C2a 1_555 1.000(3) n
H22a C2a 1_555 1.000(3) n
H11 C1 1_555 1.000(3) n
H12 C1 1_555 1.000(3) n
H141b C14b 1_555 0.999(3) n
H142b C14b 1_555 1.000(3) n
H143b C14b 1_555 1.000(3) n
H131b C13b 1_555 1.000(3) n
H132b C13b 1_555 1.000(3) n
H121b C12b 1_555 1.000(3) n
H122b C12b 1_555 1.000(3) n
H111b C11b 1_555 1.000(3) n
H112b C11b 1_555 1.000(3) n
H101b C10b 1_555 1.000(3) n
H102b C10b 1_555 1.000(3) n
H91b C9b 1_555 1.000(3) n
H92b C9b 1_555 1.000(3) n
H81b C8b 1_555 1.000(3) n
H82b C8b 1_555 1.000(3) n
H71b C7b 1_555 1.000(3) n
H72b C7b 1_555 1.000(3) n
H61b C6b 1_555 1.000(3) n
H62b C6b 1_555 1.000(3) n
H51b C5b 1_555 1.000(3) n
H52b C5b 1_555 1.000(3) n
H41b C4b 1_555 1.000(3) n
H42b C4b 1_555 1.000(3) n
H31b C3b 1_555 1.000(3) n
H32b C3b 1_555 1.000(3) n
H21b C2b 1_555 1.000(3) n
H22b C2b 1_555 1.000(3) n
H21 C2 1_555 1.000(3) n
H141c C14c 1_555 1.000(3) n
H142c C14c 1_555 1.000(3) n
H143c C14c 1_555 1.000(3) n
H131c C13c 1_555 1.001(3) n
H132c C13c 1_555 1.000(3) n
H121c C12c 1_555 1.000(3) n
H122c C12c 1_555 1.000(3) n
H111c C11c 1_555 1.000(3) n
H112c C11c 1_555 1.000(3) n
H101c C10c 1_555 1.000(3) n
H102c C10c 1_555 1.000(3) n
H91c C9c 1_555 0.999(3) n
H92c C9c 1_555 1.000(3) n
H81c C8c 1_555 1.000(3) n
H82c C8c 1_555 1.000(3) n
H71c C7c 1_555 0.999(3) n
H72c C7c 1_555 1.000(3) n
H61c C6c 1_555 0.999(3) n
H62c C6c 1_555 1.000(3) n
H51c C5c 1_555 1.000(3) n
H52c C5c 1_555 1.000(3) n
H41c C4c 1_555 1.000(3) n
H42c C4c 1_555 1.000(3) n
H31c C3c 1_555 1.000(3) n
H32c C3c 1_555 1.000(3) n
H21c C2c 1_555 1.000(3) n
H22c C2c 1_555 1.000(3) n
H31 C3 1_555 1.000(3) n
H32 C3 1_555 1.000(3) n
